data_7703654
loop_
_publ_author_name
'Shiga, Takuya'
'Kumamaru, Rina'
'Newton, Graham N.'
'Oshio, Hiroki'

_publ_section_title
;
 Heteroleptic iron(ii) complexes with naphthoquinone-type ligands.
;
_journal_issue 5
_journal_name_full 'Dalton transactions (Cambridge, England : 2003)'
_journal_page_first 1485
_journal_page_last 1491
_journal_paper_doi 10.1039/c9dt03946e
_journal_volume 49
_journal_year 2020
_chemical_formula_moiety 'C34 H24 Fe N8 O4, 2(C4 H8 O2), C3 H7 N O'
_chemical_formula_sum 'C45 H47 Fe N9 O9'
_chemical_formula_weight 913.76
_space_group_crystal_system triclinic
_space_group_IT_number 2
_space_group_name_Hall '-P 1'
_space_group_name_H-M_alt 'P -1'
_atom_sites_solution_hydrogens geom
_audit_creation_method SHELXL-2016/6
_audit_update_record
;
2019-09-30 deposited with the CCDC.	2019-12-27 downloaded from the CCDC.
;
_cell_angle_alpha 100.776(4)
_cell_angle_beta 101.014(4)
_cell_angle_gamma 101.059(4)
_cell_formula_units_Z 2
_cell_length_a 11.339(3)
_cell_length_b 12.582(3)
_cell_length_c 16.370(4)
_cell_measurement_reflns_used 779
_cell_measurement_temperature 270(2)
_cell_measurement_theta_max 18.35
_cell_measurement_theta_min 2.22
_cell_volume 2188.4(9)
_computing_structure_refinement 'SHELXL-2016/6 (Sheldrick, 2016)'
_diffrn_ambient_temperature 270(2)
_diffrn_detector_area_resol_mean 8.366
_diffrn_measured_fraction_theta_full 0.985
_diffrn_measured_fraction_theta_max 0.969
_diffrn_measurement_device_type 'Bruker APEX-II CCD'
_diffrn_measurement_method '\f and \w scans'
_diffrn_radiation_type MoK\a
_diffrn_radiation_wavelength 0.71073
_diffrn_reflns_av_R_equivalents 0.0651
_diffrn_reflns_av_unetI/netI 0.2688
_diffrn_reflns_Laue_measured_fraction_full 0.985
_diffrn_reflns_Laue_measured_fraction_max 0.969
_diffrn_reflns_limit_h_max 14
_diffrn_reflns_limit_h_min -14
_diffrn_reflns_limit_k_max 8
_diffrn_reflns_limit_k_min -16
_diffrn_reflns_limit_l_max 21
_diffrn_reflns_limit_l_min -15
_diffrn_reflns_number 12931
_diffrn_reflns_point_group_measured_fraction_full 0.985
_diffrn_reflns_point_group_measured_fraction_max 0.969
_diffrn_reflns_theta_full 25.242
_diffrn_reflns_theta_max 27.496
_diffrn_reflns_theta_min 1.303
_diffrn_source 'fine-focus sealed tube'
_exptl_absorpt_coefficient_mu 0.412
_exptl_absorpt_correction_T_max 0.7456
_exptl_absorpt_correction_T_min 0.6002
_exptl_absorpt_correction_type empirical
_exptl_absorpt_process_details SADABS
_exptl_crystal_colour 'dark green'
_exptl_crystal_density_diffrn 1.387
_exptl_crystal_density_method 'not measured'
_exptl_crystal_description plates
_exptl_crystal_F_000 956
_exptl_crystal_size_max 0.200
_exptl_crystal_size_mid 0.150
_exptl_crystal_size_min 0.120
_refine_diff_density_max 0.393
_refine_diff_density_min -0.480
_refine_diff_density_rms 0.068
_refine_ls_extinction_method none
_refine_ls_goodness_of_fit_ref 1.028
_refine_ls_hydrogen_treatment constr
_refine_ls_matrix_type full
_refine_ls_number_parameters 579
_refine_ls_number_reflns 9734
_refine_ls_number_restraints 0
_refine_ls_restrained_S_all 1.028
_refine_ls_R_factor_all 0.2732
_refine_ls_R_factor_gt 0.0886
_refine_ls_shift/su_max 0.000
_refine_ls_shift/su_mean 0.000
_refine_ls_structure_factor_coef Fsqd
_refine_ls_weighting_details 'w=1/[\s^2^(Fo^2^)+(0.0709P)^2^+0.1077P] where P=(Fo^2^+2Fc^2^)/3'
_refine_ls_weighting_scheme calc
_refine_ls_wR_factor_gt 0.1564
_refine_ls_wR_factor_ref 0.2399
_reflns_Friedel_coverage 0.000
_reflns_number_gt 3319
_reflns_number_total 9734
_reflns_threshold_expression 'I > 2\s(I)'
_cod_data_source_file c9dt03946e2.cif
_cod_data_source_block Comp1_270K
_cod_original_cell_volume 2188.4(8)
_cod_database_code 7703654
_shelx_shelxl_version_number 2016/6
_shelx_space_group_comment
;
The symmetry employed for this shelxl refinement is uniquely defined
by the following loop, which should always be used as a source of
symmetry information in preference to the above space-group names.
They are only intended as comments.
;
_shelx_estimated_absorpt_t_min 0.922
_shelx_estimated_absorpt_t_max 0.952

loop_
_space_group_symop_operation_xyz
'x, y, z'
'-x, -y, -z'

loop_
_atom_site_label
_atom_site_type_symbol
_atom_site_fract_x
_atom_site_fract_y
_atom_site_fract_z
_atom_site_U_iso_or_equiv
_atom_site_adp_type
_atom_site_occupancy
_atom_site_site_symmetry_order
_atom_site_calc_flag
_atom_site_refinement_flags_posn
_atom_site_refinement_flags_adp
_atom_site_refinement_flags_occupancy
_atom_site_disorder_assembly
_atom_site_disorder_group
Fe1 Fe 0.77545(9) 0.74539(7) 0.50836(6) 0.0403(3) Uani 1 1 d . . . . .
N4 N 0.8564(5) 0.8867(4) 0.6201(4) 0.0443(15) Uani 1 1 d . . . . .
N7 N 0.9530(5) 0.7065(4) 0.5109(3) 0.0490(16) Uani 1 1 d . . . . .
H7A H 1.009166 0.767912 0.513529 0.059 Uiso 1 1 calc R U . . .
H7B H 0.976306 0.681284 0.557255 0.059 Uiso 1 1 calc R U . . .
N1 N 0.5798(5) 0.7588(4) 0.4945(4) 0.0443(14) Uani 1 1 d . . . . .
O1 O 0.9511(4) 0.6007(4) 0.6599(3) 0.0653(15) Uani 1 1 d . . . . .
O2 O 0.5280(5) 0.3913(4) 0.7279(4) 0.0768(17) Uani 1 1 d . . . . .
N5 N 0.8095(5) 0.8880(4) 0.4505(4) 0.0425(14) Uani 1 1 d . . . . .
N2 N 0.7049(5) 0.6412(4) 0.5888(3) 0.0367(13) Uani 1 1 d . . . . .
C6 C 0.5811(6) 0.6274(5) 0.5813(4) 0.0380(17) Uani 1 1 d . . . . .
C5 C 0.5121(6) 0.6908(5) 0.5319(4) 0.0377(16) Uani 1 1 d . . . . .
C7 C 0.7337(6) 0.5718(5) 0.6405(4) 0.0388(17) Uani 1 1 d . . . . .
C3 C 0.3295(7) 0.7506(6) 0.4842(5) 0.062(2) Uani 1 1 d . . . . .
H3 H 0.246023 0.748089 0.480105 0.075 Uiso 1 1 calc R U . . .
C15 C 0.8555(7) 0.4760(5) 0.7319(4) 0.0442(17) Uani 1 1 d . . . . .
C9 C 0.6232(7) 0.4404(6) 0.7129(5) 0.052(2) Uani 1 1 d . . . . .
C8 C 0.6266(6) 0.5209(5) 0.6606(4) 0.0406(17) Uani 1 1 d . . . . .
C2 C 0.3987(7) 0.8198(6) 0.4467(5) 0.065(2) Uani 1 1 d . . . . .
H2 H 0.362009 0.865754 0.416955 0.078 Uiso 1 1 calc R U . . .
C1 C 0.5214(8) 0.8223(6) 0.4524(5) 0.065(2) Uani 1 1 d . . . . .
H1 H 0.565755 0.870019 0.425977 0.078 Uiso 1 1 calc R U . . .
C4 C 0.3876(6) 0.6854(5) 0.5278(5) 0.0497(19) Uani 1 1 d . . . . .
H4 H 0.344023 0.637573 0.554584 0.060 Uiso 1 1 calc R U . . .
C16 C 0.8548(6) 0.5539(5) 0.6746(4) 0.0427(17) Uani 1 1 d . . . . .
C10 C 0.7459(7) 0.4203(5) 0.7486(4) 0.0480(19) Uani 1 1 d . . . . .
C14 C 0.9679(7) 0.4570(6) 0.7696(5) 0.059(2) Uani 1 1 d . . . . .
H14 H 1.041053 0.493563 0.759163 0.071 Uiso 1 1 calc R U . . .
C13 C 0.9704(8) 0.3830(6) 0.8229(5) 0.065(2) Uani 1 1 d . . . . .
H13 H 1.045751 0.370577 0.848189 0.078 Uiso 1 1 calc R U . . .
C12 C 0.8644(9) 0.3285(7) 0.8388(5) 0.075(3) Uani 1 1 d . . . . .
H12 H 0.867475 0.278700 0.874134 0.090 Uiso 1 1 calc R U . . .
C11 C 0.7534(8) 0.3469(6) 0.8026(5) 0.064(2) Uani 1 1 d . . . . .
H11 H 0.681490 0.309842 0.814246 0.077 Uiso 1 1 calc R U . . .
C23 C 0.7853(6) 0.9205(5) 0.3760(4) 0.0413(17) Uani 1 1 d . . . . .
C24 C 0.8056(6) 1.0352(5) 0.3941(5) 0.0416(17) Uani 1 1 d . . . . .
C22 C 0.8468(6) 0.9853(5) 0.5116(4) 0.0383(16) Uani 1 1 d . . . . .
C25 C 0.7845(6) 1.0985(6) 0.3287(5) 0.055(2) Uani 1 1 d . . . . .
C17 C 0.8840(7) 0.8820(6) 0.7017(5) 0.055(2) Uani 1 1 d . . . . .
H17 H 0.869326 0.812864 0.715326 0.066 Uiso 1 1 calc R U . . .
C27 C 0.7042(8) 1.0805(7) 0.1748(6) 0.074(2) Uani 1 1 d . . . . .
H27 H 0.718038 1.157667 0.186484 0.088 Uiso 1 1 calc R U . . .
C32 C 0.7487(7) 0.8524(6) 0.2901(5) 0.056(2) Uani 1 1 d . . . . .
C19 C 0.9552(7) 1.0786(6) 0.7489(5) 0.062(2) Uani 1 1 d . . . . .
H19 H 0.988516 1.142632 0.792351 0.074 Uiso 1 1 calc R U . . .
C20 C 0.9265(6) 1.0851(5) 0.6646(5) 0.0501(19) Uani 1 1 d . . . . .
H20 H 0.938967 1.153851 0.650200 0.060 Uiso 1 1 calc R U . . .
C31 C 0.7155(6) 0.9124(6) 0.2217(5) 0.054(2) Uani 1 1 d . . . . .
C26 C 0.7354(6) 1.0301(6) 0.2410(5) 0.0507(19) Uani 1 1 d . . . . .
C21 C 0.8787(6) 0.9877(5) 0.6015(4) 0.0425(17) Uani 1 1 d . . . . .
C30 C 0.6652(8) 0.8530(7) 0.1391(5) 0.076(3) Uani 1 1 d . . . . .
H30 H 0.651626 0.775799 0.126136 0.091 Uiso 1 1 calc R U . . .
C18 C 0.9338(7) 0.9762(6) 0.7672(5) 0.061(2) Uani 1 1 d . . . . .
H18 H 0.952658 0.969850 0.823622 0.073 Uiso 1 1 calc R U . . .
C29 C 0.6346(9) 0.9071(9) 0.0749(6) 0.090(3) Uani 1 1 d . . . . .
H29 H 0.600602 0.865886 0.019057 0.108 Uiso 1 1 calc R U . . .
C28 C 0.6537(9) 1.0208(9) 0.0924(6) 0.093(3) Uani 1 1 d . . . . .
H28 H 0.632651 1.056838 0.048931 0.112 Uiso 1 1 calc R U . . .
N3 N 0.5285(5) 0.5560(4) 0.6220(3) 0.0395(14) Uani 1 1 d . . . . .
N6 N 0.8484(5) 1.0782(4) 0.4804(4) 0.0436(14) Uani 1 1 d . . . . .
O3 O 0.7443(5) 0.7526(4) 0.2710(3) 0.0741(17) Uani 1 1 d . . . . .
O4 O 0.8011(5) 1.2005(4) 0.3454(3) 0.0730(16) Uani 1 1 d . . . . .
N8 N 0.7260(5) 0.6085(4) 0.3977(3) 0.0497(15) Uani 1 1 d . . . . .
H8A H 0.655256 0.562586 0.396796 0.060 Uiso 1 1 calc R U . . .
H8B H 0.716727 0.633494 0.350047 0.060 Uiso 1 1 calc R U . . .
C33 C 0.9465(7) 0.6231(6) 0.4349(5) 0.080(3) Uani 1 1 d . . . . .
H33A H 0.966633 0.659820 0.390596 0.096 Uiso 1 1 calc R U . . .
H33B H 1.007586 0.580468 0.448058 0.096 Uiso 1 1 calc R U . . .
C34 C 0.8279(7) 0.5495(6) 0.4038(6) 0.085(3) Uani 1 1 d . . . . .
H34A H 0.816686 0.499334 0.441583 0.103 Uiso 1 1 calc R U . . .
H34B H 0.823381 0.504887 0.347672 0.103 Uiso 1 1 calc R U . . .
O5 O 0.5826(8) 0.3093(6) 0.0944(6) 0.143(3) Uani 1 1 d . . . . .
O6 O 0.6883(8) 0.5177(6) 0.0777(6) 0.158(4) Uani 1 1 d . . . . .
C36 C 0.6234(16) 0.4985(11) 0.1368(9) 0.186(7) Uani 1 1 d . . . . .
H47 H 0.673569 0.545463 0.190905 0.223 Uiso 1 1 calc R U . . .
H48 H 0.551090 0.528264 0.123342 0.223 Uiso 1 1 calc R U . . .
C37 C 0.6916(18) 0.4197(12) 0.0208(10) 0.216(9) Uani 1 1 d . . . . .
H37A H 0.647053 0.421004 -0.035640 0.259 Uiso 1 1 calc R U . . .
H37B H 0.777172 0.424036 0.018452 0.259 Uiso 1 1 calc R U . . .
C35 C 0.5854(16) 0.4067(10) 0.1515(10) 0.194(8) Uani 1 1 d . . . . .
H35A H 0.501899 0.403167 0.158638 0.233 Uiso 1 1 calc R U . . .
H35B H 0.635505 0.405578 0.206292 0.233 Uiso 1 1 calc R U . . .
C38 C 0.6502(19) 0.3267(12) 0.0342(12) 0.227(10) Uani 1 1 d . . . . .
H38A H 0.720737 0.294609 0.047439 0.272 Uiso 1 1 calc R U . . .
H38B H 0.599306 0.281231 -0.020281 0.272 Uiso 1 1 calc R U . . .
O7 O 0.1183(7) 0.2731(5) 0.1466(4) 0.105(2) Uani 1 1 d . . . . .
O8 O 0.0297(11) 0.2101(8) -0.0281(5) 0.153(3) Uani 1 1 d . . . . .
C42 C -0.0067(10) 0.2460(10) 0.1074(8) 0.131(4) Uani 1 1 d . . . . .
H42A H -0.030987 0.312810 0.096536 0.157 Uiso 1 1 calc R U . . .
H42B H -0.053220 0.218552 0.146205 0.157 Uiso 1 1 calc R U . . .
C39 C 0.1799(11) 0.3189(10) 0.0908(9) 0.139(5) Uani 1 1 d . . . . .
H39A H 0.267906 0.341899 0.116702 0.167 Uiso 1 1 calc R U . . .
H39B H 0.151500 0.384311 0.080716 0.167 Uiso 1 1 calc R U . . .
C41 C -0.0382(13) 0.1637(10) 0.0285(9) 0.152(6) Uani 1 1 d . . . . .
H41A H -0.126414 0.146600 0.003812 0.183 Uiso 1 1 calc R U . . .
H41B H -0.015350 0.095726 0.037922 0.183 Uiso 1 1 calc R U . . .
C40 C 0.1583(15) 0.2399(14) 0.0110(9) 0.185(7) Uani 1 1 d . . . . .
H40A H 0.204132 0.272168 -0.026346 0.222 Uiso 1 1 calc R U . . .
H40B H 0.186331 0.174140 0.020649 0.222 Uiso 1 1 calc R U . . .
N9 N 0.3992(7) 0.0493(6) 0.2204(5) 0.084(2) Uani 1 1 d . . . . .
C43 C 0.3570(11) -0.0190(13) 0.1540(10) 0.255(13) Uani 1 1 d . . . . .
H46 H 0.351162 0.024430 0.113858 0.305 Uiso 1 1 calc R U . . .
O9 O 0.3226(7) -0.1015(7) 0.1154(5) 0.157(4) Uani 1 1 d . . . . .
C45 C 0.4297(12) 0.0233(12) 0.3006(8) 0.178(7) Uani 1 1 d . . . . .
H45A H 0.367307 0.035072 0.331284 0.268 Uiso 1 1 calc R U . . .
H45B H 0.508165 0.070333 0.332788 0.268 Uiso 1 1 calc R U . . .
H45C H 0.434339 -0.053203 0.292572 0.268 Uiso 1 1 calc R U . . .
C44 C 0.4248(13) 0.1639(10) 0.2289(9) 0.187(7) Uani 1 1 d . . . . .
H44A H 0.401067 0.179792 0.173777 0.280 Uiso 1 1 calc R U . . .
H44B H 0.511721 0.194725 0.252076 0.280 Uiso 1 1 calc R U . . .
H44C H 0.379273 0.196195 0.266584 0.280 Uiso 1 1 calc R U . . .

loop_
_atom_site_aniso_label
_atom_site_aniso_U_11
_atom_site_aniso_U_22
_atom_site_aniso_U_33
_atom_site_aniso_U_23
_atom_site_aniso_U_13
_atom_site_aniso_U_12
Fe1 0.0362(6) 0.0398(6) 0.0472(7) 0.0140(4) 0.0126(5) 0.0083(4)
N4 0.049(4) 0.042(3) 0.042(4) 0.013(3) 0.009(3) 0.010(3)
N7 0.041(4) 0.043(3) 0.058(4) 0.010(3) 0.007(3) 0.003(3)
N1 0.042(4) 0.048(3) 0.056(4) 0.024(3) 0.023(3) 0.017(3)
O1 0.042(3) 0.080(4) 0.091(4) 0.048(3) 0.025(3) 0.018(3)
O2 0.057(4) 0.085(4) 0.110(5) 0.060(3) 0.036(3) 0.016(3)
N5 0.036(3) 0.049(3) 0.040(4) 0.010(3) 0.008(3) 0.006(3)
N2 0.029(3) 0.037(3) 0.044(4) 0.010(2) 0.008(3) 0.008(2)
C6 0.037(4) 0.031(3) 0.046(5) 0.005(3) 0.011(3) 0.009(3)
C5 0.031(4) 0.042(4) 0.039(4) 0.007(3) 0.007(3) 0.012(3)
C7 0.040(4) 0.033(4) 0.047(5) 0.013(3) 0.010(3) 0.011(3)
C3 0.040(5) 0.073(5) 0.083(7) 0.023(5) 0.020(4) 0.023(4)
C15 0.049(5) 0.048(4) 0.042(5) 0.017(3) 0.011(4) 0.022(4)
C9 0.052(5) 0.052(4) 0.054(5) 0.011(4) 0.019(4) 0.008(4)
C8 0.038(4) 0.044(4) 0.038(5) 0.010(3) 0.009(3) 0.004(3)
C2 0.058(6) 0.075(6) 0.086(7) 0.048(5) 0.018(5) 0.044(5)
C1 0.065(6) 0.080(6) 0.077(6) 0.052(5) 0.026(5) 0.041(5)
C4 0.038(5) 0.049(4) 0.066(6) 0.018(4) 0.013(4) 0.014(3)
C16 0.040(5) 0.046(4) 0.046(5) 0.015(3) 0.014(4) 0.013(3)
C10 0.056(5) 0.045(4) 0.047(5) 0.015(3) 0.014(4) 0.016(4)
C14 0.060(6) 0.056(5) 0.070(6) 0.023(4) 0.019(5) 0.022(4)
C13 0.065(6) 0.079(6) 0.060(6) 0.029(4) 0.006(5) 0.031(5)
C12 0.096(8) 0.076(6) 0.080(7) 0.046(5) 0.036(6) 0.043(6)
C11 0.070(6) 0.066(5) 0.072(6) 0.035(4) 0.025(5) 0.026(4)
C23 0.039(4) 0.046(4) 0.039(5) 0.012(3) 0.012(4) 0.008(3)
C24 0.032(4) 0.049(4) 0.051(5) 0.022(3) 0.014(4) 0.012(3)
C22 0.032(4) 0.034(4) 0.050(5) 0.013(3) 0.011(3) 0.006(3)
C25 0.046(5) 0.058(5) 0.061(6) 0.022(4) 0.012(4) 0.008(4)
C17 0.076(6) 0.053(5) 0.046(5) 0.025(4) 0.018(4) 0.024(4)
C27 0.077(6) 0.091(6) 0.065(7) 0.035(5) 0.018(5) 0.031(5)
C32 0.058(5) 0.057(5) 0.054(6) 0.014(4) 0.021(4) 0.006(4)
C19 0.071(6) 0.044(5) 0.061(6) 0.000(4) 0.008(4) 0.013(4)
C20 0.058(5) 0.042(4) 0.053(5) 0.015(3) 0.012(4) 0.014(3)
C31 0.046(5) 0.070(5) 0.048(6) 0.020(4) 0.012(4) 0.010(4)
C26 0.042(5) 0.070(5) 0.039(5) 0.022(4) 0.004(4) 0.010(4)
C21 0.041(4) 0.040(4) 0.052(5) 0.013(3) 0.015(4) 0.015(3)
C30 0.091(7) 0.088(6) 0.044(6) 0.017(5) 0.013(5) 0.008(5)
C18 0.081(6) 0.055(5) 0.043(5) 0.010(4) 0.011(4) 0.013(4)
C29 0.106(8) 0.115(9) 0.039(6) 0.011(6) 0.009(5) 0.018(6)
C28 0.108(8) 0.113(8) 0.066(8) 0.043(6) 0.014(6) 0.026(7)
N3 0.038(4) 0.035(3) 0.047(4) 0.016(2) 0.011(3) 0.005(3)
N6 0.036(3) 0.049(3) 0.048(4) 0.018(3) 0.010(3) 0.009(3)
O3 0.109(5) 0.055(3) 0.050(4) 0.009(3) 0.020(3) 0.003(3)
O4 0.077(4) 0.058(3) 0.077(4) 0.029(3) -0.004(3) 0.010(3)
N8 0.043(4) 0.060(4) 0.046(4) 0.016(3) 0.012(3) 0.006(3)
C33 0.059(6) 0.076(6) 0.091(7) -0.013(5) 0.005(5) 0.025(5)
C34 0.049(6) 0.076(6) 0.113(8) -0.016(5) 0.015(5) 0.012(5)
O5 0.203(9) 0.077(5) 0.150(8) 0.016(5) 0.073(6) 0.009(5)
O6 0.218(9) 0.089(6) 0.158(8) 0.004(5) 0.105(7) -0.018(5)
C36 0.32(2) 0.102(10) 0.140(13) -0.008(9) 0.150(13) 0.007(12)
C37 0.36(3) 0.119(12) 0.195(17) 0.009(12) 0.182(17) 0.038(15)
C35 0.30(2) 0.068(8) 0.218(17) 0.006(10) 0.136(15) 0.007(11)
C38 0.32(2) 0.122(13) 0.27(2) -0.004(14) 0.221(19) 0.025(15)
O7 0.104(6) 0.110(5) 0.091(6) 0.021(4) 0.011(5) 0.015(4)
O8 0.195(10) 0.173(8) 0.084(7) 0.040(6) -0.012(7) 0.065(8)
C42 0.073(9) 0.169(12) 0.136(12) 0.023(9) 0.013(8) 0.019(8)
C39 0.125(11) 0.159(12) 0.129(12) 0.037(9) 0.052(9) -0.002(8)
C41 0.178(14) 0.115(10) 0.115(12) 0.033(9) -0.036(10) -0.017(9)
C40 0.183(16) 0.32(2) 0.099(13) 0.037(12) 0.062(12) 0.151(15)
N9 0.083(6) 0.069(5) 0.097(7) 0.007(4) 0.040(5) 0.001(4)
C43 0.116(11) 0.275(19) 0.225(18) -0.196(17) 0.070(10) -0.089(11)
O9 0.129(7) 0.165(8) 0.134(8) -0.028(6) 0.033(6) -0.011(6)
C45 0.173(14) 0.33(2) 0.118(12) 0.135(13) 0.075(10) 0.140(13)
C44 0.227(16) 0.119(11) 0.269(19) 0.065(11) 0.148(14) 0.062(11)

loop_
_atom_type_symbol
_atom_type_description
_atom_type_scat_dispersion_real
_atom_type_scat_dispersion_imag
_atom_type_scat_source
C C 0.0033 0.0016 'International Tables Vol C Tables 4.2.6.8 and 6.1.1.4'
H H 0.0000 0.0000 'International Tables Vol C Tables 4.2.6.8 and 6.1.1.4'
N N 0.0061 0.0033 'International Tables Vol C Tables 4.2.6.8 and 6.1.1.4'
O O 0.0106 0.0060 'International Tables Vol C Tables 4.2.6.8 and 6.1.1.4'
Fe Fe 0.3463 0.8444 'International Tables Vol C Tables 4.2.6.8 and 6.1.1.4'

loop_
_geom_angle_atom_site_label_1
_geom_angle_atom_site_label_2
_geom_angle_atom_site_label_3
_geom_angle
_geom_angle_site_symmetry_1
_geom_angle_site_symmetry_3
_geom_angle_publ_flag
N8 Fe1 N7 80.1(2) . . ?
N8 Fe1 N2 92.92(19) . . ?
N7 Fe1 N2 100.5(2) . . ?
N8 Fe1 N5 101.5(2) . . ?
N7 Fe1 N5 96.5(2) . . ?
N2 Fe1 N5 159.38(18) . . ?
N8 Fe1 N4 171.0(2) . . ?
N7 Fe1 N4 91.24(19) . . ?
N2 Fe1 N4 91.1(2) . . ?
N5 Fe1 N4 76.8(2) . . ?
N8 Fe1 N1 91.9(2) . . ?
N7 Fe1 N1 171.25(19) . . ?
N2 Fe1 N1 76.3(2) . . ?
N5 Fe1 N1 88.4(2) . . ?
N4 Fe1 N1 96.92(19) . . ?
C17 N4 C21 118.1(6) . . ?
C17 N4 Fe1 127.0(5) . . ?
C21 N4 Fe1 115.0(4) . . ?
C33 N7 Fe1 110.3(4) . . ?
C33 N7 H7A 109.6 . . ?
Fe1 N7 H7A 109.6 . . ?
C33 N7 H7B 109.6 . . ?
Fe1 N7 H7B 109.6 . . ?
H7A N7 H7B 108.1 . . ?
C1 N1 C5 116.8(6) . . ?
C1 N1 Fe1 128.5(5) . . ?
C5 N1 Fe1 114.6(5) . . ?
C23 N5 C22 104.1(6) . . ?
C23 N5 Fe1 143.2(4) . . ?
C22 N5 Fe1 110.9(5) . . ?
C6 N2 C7 102.2(5) . . ?
C6 N2 Fe1 113.0(4) . . ?
C7 N2 Fe1 144.4(4) . . ?
N3 C6 N2 116.7(6) . . ?
N3 C6 C5 122.9(6) . . ?
N2 C6 C5 120.4(6) . . ?
N1 C5 C4 122.7(6) . . ?
N1 C5 C6 115.0(6) . . ?
C4 C5 C6 122.2(6) . . ?
N2 C7 C8 108.7(6) . . ?
N2 C7 C16 128.2(6) . . ?
C8 C7 C16 123.0(7) . . ?
C4 C3 C2 117.5(7) . . ?
C4 C3 H3 121.3 . . ?
C2 C3 H3 121.3 . . ?
C14 C15 C10 119.4(7) . . ?
C14 C15 C16 118.8(7) . . ?
C10 C15 C16 121.8(7) . . ?
O2 C9 C8 123.8(7) . . ?
O2 C9 C10 121.5(7) . . ?
C8 C9 C10 114.7(6) . . ?
N3 C8 C7 110.1(6) . . ?
N3 C8 C9 126.5(6) . . ?
C7 C8 C9 123.4(7) . . ?
C3 C2 C1 120.9(7) . . ?
C3 C2 H2 119.6 . . ?
C1 C2 H2 119.6 . . ?
N1 C1 C2 122.5(7) . . ?
N1 C1 H1 118.7 . . ?
C2 C1 H1 118.7 . . ?
C3 C4 C5 119.6(7) . . ?
C3 C4 H4 120.2 . . ?
C5 C4 H4 120.2 . . ?
O1 C16 C7 124.1(7) . . ?
O1 C16 C15 120.9(7) . . ?
C7 C16 C15 115.0(6) . . ?
C11 C10 C15 118.7(7) . . ?
C11 C10 C9 119.2(7) . . ?
C15 C10 C9 122.0(7) . . ?
C13 C14 C15 119.6(7) . . ?
C13 C14 H14 120.2 . . ?
C15 C14 H14 120.2 . . ?
C12 C13 C14 121.0(8) . . ?
C12 C13 H13 119.5 . . ?
C14 C13 H13 119.5 . . ?
C13 C12 C11 120.0(8) . . ?
C13 C12 H12 120.0 . . ?
C11 C12 H12 120.0 . . ?
C12 C11 C10 121.2(8) . . ?
C12 C11 H11 119.4 . . ?
C10 C11 H11 119.4 . . ?
N5 C23 C24 108.7(6) . . ?
N5 C23 C32 128.3(7) . . ?
C24 C23 C32 123.0(7) . . ?
N6 C24 C23 110.2(6) . . ?
N6 C24 C25 126.3(6) . . ?
C23 C24 C25 123.5(7) . . ?
N6 C22 N5 114.4(6) . . ?
N6 C22 C21 123.5(6) . . ?
N5 C22 C21 122.1(6) . . ?
O4 C25 C24 123.2(7) . . ?
O4 C25 C26 122.2(7) . . ?
C24 C25 C26 114.6(7) . . ?
N4 C17 C18 122.3(7) . . ?
N4 C17 H17 118.9 . . ?
C18 C17 H17 118.9 . . ?
C28 C27 C26 122.2(9) . . ?
C28 C27 H27 118.9 . . ?
C26 C27 H27 118.9 . . ?
O3 C32 C23 125.0(7) . . ?
O3 C32 C31 120.0(7) . . ?
C23 C32 C31 115.1(7) . . ?
C18 C19 C20 118.6(7) . . ?
C18 C19 H19 120.7 . . ?
C20 C19 H19 120.7 . . ?
C19 C20 C21 119.0(7) . . ?
C19 C20 H20 120.5 . . ?
C21 C20 H20 120.5 . . ?
C30 C31 C26 119.5(8) . . ?
C30 C31 C32 119.5(7) . . ?
C26 C31 C32 121.0(7) . . ?
C27 C26 C31 118.1(7) . . ?
C27 C26 C25 119.6(8) . . ?
C31 C26 C25 122.3(7) . . ?
N4 C21 C20 122.2(7) . . ?
N4 C21 C22 114.5(6) . . ?
C20 C21 C22 123.4(6) . . ?
C31 C30 C29 120.3(9) . . ?
C31 C30 H30 119.8 . . ?
C29 C30 H30 119.8 . . ?
C19 C18 C17 119.9(7) . . ?
C19 C18 H18 120.1 . . ?
C17 C18 H18 120.1 . . ?
C28 C29 C30 120.9(9) . . ?
C28 C29 H29 119.5 . . ?
C30 C29 H29 119.5 . . ?
C27 C28 C29 118.9(9) . . ?
C27 C28 H28 120.5 . . ?
C29 C28 H28 120.5 . . ?
C6 N3 C8 102.3(5) . . ?
C22 N6 C24 102.6(5) . . ?
C34 N8 Fe1 107.1(4) . . ?
C34 N8 H8A 110.3 . . ?
Fe1 N8 H8A 110.3 . . ?
C34 N8 H8B 110.3 . . ?
Fe1 N8 H8B 110.3 . . ?
H8A N8 H8B 108.5 . . ?
C34 C33 N7 112.2(7) . . ?
C34 C33 H33A 109.2 . . ?
N7 C33 H33A 109.2 . . ?
C34 C33 H33B 109.2 . . ?
N7 C33 H33B 109.2 . . ?
H33A C33 H33B 107.9 . . ?
C33 C34 N8 112.9(7) . . ?
C33 C34 H34A 109.0 . . ?
N8 C34 H34A 109.0 . . ?
C33 C34 H34B 109.0 . . ?
N8 C34 H34B 109.0 . . ?
H34A C34 H34B 107.8 . . ?
C38 O5 C35 113.2(10) . . ?
C36 O6 C37 113.4(10) . . ?
C35 C36 O6 125.9(12) . . ?
C35 C36 H47 105.8 . . ?
O6 C36 H47 105.8 . . ?
C35 C36 H48 105.8 . . ?
O6 C36 H48 105.8 . . ?
H47 C36 H48 106.2 . . ?
C38 C37 O6 120.0(14) . . ?
C38 C37 H37A 107.3 . . ?
O6 C37 H37A 107.3 . . ?
C38 C37 H37B 107.3 . . ?
O6 C37 H37B 107.3 . . ?
H37A C37 H37B 106.9 . . ?
C36 C35 O5 120.6(13) . . ?
C36 C35 H35A 107.2 . . ?
O5 C35 H35A 107.2 . . ?
C36 C35 H35B 107.2 . . ?
O5 C35 H35B 107.2 . . ?
H35A C35 H35B 106.8 . . ?
C37 C38 O5 124.7(13) . . ?
C37 C38 H38A 106.1 . . ?
O5 C38 H38A 106.1 . . ?
C37 C38 H38B 106.1 . . ?
O5 C38 H38B 106.1 . . ?
H38A C38 H38B 106.3 . . ?
C42 O7 C39 106.5(9) . . ?
C40 O8 C41 109.5(10) . . ?
O7 C42 C41 113.3(10) . . ?
O7 C42 H42A 108.9 . . ?
C41 C42 H42A 108.9 . . ?
O7 C42 H42B 108.9 . . ?
C41 C42 H42B 108.9 . . ?
H42A C42 H42B 107.7 . . ?
O7 C39 C40 110.9(11) . . ?
O7 C39 H39A 109.5 . . ?
C40 C39 H39A 109.5 . . ?
O7 C39 H39B 109.5 . . ?
C40 C39 H39B 109.5 . . ?
H39A C39 H39B 108.0 . . ?
C42 C41 O8 106.8(10) . . ?
C42 C41 H41A 110.4 . . ?
O8 C41 H41A 110.4 . . ?
C42 C41 H41B 110.4 . . ?
O8 C41 H41B 110.4 . . ?
H41A C41 H41B 108.6 . . ?
O8 C40 C39 109.1(10) . . ?
O8 C40 H40A 109.9 . . ?
C39 C40 H40A 109.9 . . ?
O8 C40 H40B 109.9 . . ?
C39 C40 H40B 109.9 . . ?
H40A C40 H40B 108.3 . . ?
C43 N9 C44 125.0(15) . . ?
C43 N9 C45 124.2(14) . . ?
C44 N9 C45 110.8(10) . . ?
O9 C43 N9 154(2) . . ?
O9 C43 H46 102.8 . . ?
N9 C43 H46 102.8 . . ?
N9 C45 H45A 109.5 . . ?
N9 C45 H45B 109.5 . . ?
H45A C45 H45B 109.5 . . ?
N9 C45 H45C 109.5 . . ?
H45A C45 H45C 109.5 . . ?
H45B C45 H45C 109.5 . . ?
N9 C44 H44A 109.5 . . ?
N9 C44 H44B 109.5 . . ?
H44A C44 H44B 109.5 . . ?
N9 C44 H44C 109.5 . . ?
H44A C44 H44C 109.5 . . ?
H44B C44 H44C 109.5 . . ?

loop_
_geom_bond_atom_site_label_1
_geom_bond_atom_site_label_2
_geom_bond_distance
_geom_bond_site_symmetry_2
_geom_bond_publ_flag
Fe1 N8 2.153(5) . ?
Fe1 N7 2.156(5) . ?
Fe1 N2 2.177(5) . ?
Fe1 N5 2.184(6) . ?
Fe1 N4 2.207(5) . ?
Fe1 N1 2.229(5) . ?
N4 C17 1.328(8) . ?
N4 C21 1.350(8) . ?
N7 C33 1.450(7) . ?
N7 H7A 0.8900 . ?
N7 H7B 0.8900 . ?
N1 C1 1.337(8) . ?
N1 C5 1.349(8) . ?
O1 C16 1.227(7) . ?
O2 C9 1.228(8) . ?
N5 C23 1.354(8) . ?
N5 C22 1.364(7) . ?
N2 C6 1.359(7) . ?
N2 C7 1.366(8) . ?
C6 N3 1.333(7) . ?
C6 C5 1.463(9) . ?
C5 C4 1.388(8) . ?
C7 C8 1.387(8) . ?
C7 C16 1.456(9) . ?
C3 C4 1.365(9) . ?
C3 C2 1.368(10) . ?
C3 H3 0.9300 . ?
C15 C14 1.391(9) . ?
C15 C10 1.406(9) . ?
C15 C16 1.478(9) . ?
C9 C8 1.444(10) . ?
C9 C10 1.490(10) . ?
C8 N3 1.361(8) . ?
C2 C1 1.370(9) . ?
C2 H2 0.9300 . ?
C1 H1 0.9300 . ?
C4 H4 0.9300 . ?
C10 C11 1.397(10) . ?
C14 C13 1.391(10) . ?
C14 H14 0.9300 . ?
C13 C12 1.361(10) . ?
C13 H13 0.9300 . ?
C12 C11 1.366(10) . ?
C12 H12 0.9300 . ?
C11 H11 0.9300 . ?
C23 C24 1.382(8) . ?
C23 C32 1.439(9) . ?
C24 N6 1.369(8) . ?
C24 C25 1.460(10) . ?
C22 N6 1.358(8) . ?
C22 C21 1.441(9) . ?
C25 O4 1.230(7) . ?
C25 C26 1.470(9) . ?
C17 C18 1.381(8) . ?
C17 H17 0.9300 . ?
C27 C28 1.368(11) . ?
C27 C26 1.378(10) . ?
C27 H27 0.9300 . ?
C32 O3 1.224(7) . ?
C32 C31 1.494(10) . ?
C19 C18 1.364(9) . ?
C19 C20 1.378(9) . ?
C19 H19 0.9300 . ?
C20 C21 1.385(8) . ?
C20 H20 0.9300 . ?
C31 C30 1.370(9) . ?
C31 C26 1.418(9) . ?
C30 C29 1.381(11) . ?
C30 H30 0.9300 . ?
C18 H18 0.9300 . ?
C29 C28 1.371(11) . ?
C29 H29 0.9300 . ?
C28 H28 0.9300 . ?
N8 C34 1.486(8) . ?
N8 H8A 0.8900 . ?
N8 H8B 0.8900 . ?
C33 C34 1.418(9) . ?
C33 H33A 0.9700 . ?
C33 H33B 0.9700 . ?
C34 H34A 0.9700 . ?
C34 H34B 0.9700 . ?
O5 C38 1.382(14) . ?
O5 C35 1.386(11) . ?
O6 C36 1.350(12) . ?
O6 C37 1.412(13) . ?
C36 C35 1.237(14) . ?
C36 H47 0.9700 . ?
C36 H48 0.9700 . ?
C37 C38 1.249(16) . ?
C37 H37A 0.9700 . ?
C37 H37B 0.9700 . ?
C35 H35A 0.9700 . ?
C35 H35B 0.9700 . ?
C38 H38A 0.9700 . ?
C38 H38B 0.9700 . ?
O7 C42 1.386(11) . ?
O7 C39 1.393(12) . ?
O8 C40 1.422(14) . ?
O8 C41 1.448(14) . ?
C42 C41 1.432(13) . ?
C42 H42A 0.9700 . ?
C42 H42B 0.9700 . ?
C39 C40 1.434(14) . ?
C39 H39A 0.9700 . ?
C39 H39B 0.9700 . ?
C41 H41A 0.9700 . ?
C41 H41B 0.9700 . ?
C40 H40A 0.9700 . ?
C40 H40B 0.9700 . ?
N9 C43 1.202(11) . ?
N9 C44 1.389(11) . ?
N9 C45 1.408(12) . ?
C43 O9 1.065(11) . ?
C43 H46 0.9300 . ?
C45 H45A 0.9600 . ?
C45 H45B 0.9600 . ?
C45 H45C 0.9600 . ?
C44 H44A 0.9600 . ?
C44 H44B 0.9600 . ?
C44 H44C 0.9600 . ?

loop_
_geom_torsion_atom_site_label_1
_geom_torsion_atom_site_label_2
_geom_torsion_atom_site_label_3
_geom_torsion_atom_site_label_4
_geom_torsion
_geom_torsion_site_symmetry_1
_geom_torsion_site_symmetry_2
_geom_torsion_site_symmetry_3
_geom_torsion_site_symmetry_4
_geom_torsion_publ_flag
C7 N2 C6 N3 -0.7(7) . . . . ?
Fe1 N2 C6 N3 173.6(4) . . . . ?
C7 N2 C6 C5 178.2(5) . . . . ?
Fe1 N2 C6 C5 -7.5(6) . . . . ?
C1 N1 C5 C4 0.1(9) . . . . ?
Fe1 N1 C5 C4 -178.1(4) . . . . ?
C1 N1 C5 C6 -176.7(6) . . . . ?
Fe1 N1 C5 C6 5.1(7) . . . . ?
N3 C6 C5 N1 -179.6(5) . . . . ?
N2 C6 C5 N1 1.6(8) . . . . ?
N3 C6 C5 C4 3.6(9) . . . . ?
N2 C6 C5 C4 -175.2(5) . . . . ?
C6 N2 C7 C8 0.2(6) . . . . ?
Fe1 N2 C7 C8 -170.9(5) . . . . ?
C6 N2 C7 C16 -177.1(6) . . . . ?
Fe1 N2 C7 C16 11.8(11) . . . . ?
N2 C7 C8 N3 0.4(7) . . . . ?
C16 C7 C8 N3 177.8(5) . . . . ?
N2 C7 C8 C9 178.7(6) . . . . ?
C16 C7 C8 C9 -3.8(10) . . . . ?
O2 C9 C8 N3 1.4(11) . . . . ?
C10 C9 C8 N3 -178.6(5) . . . . ?
O2 C9 C8 C7 -176.6(6) . . . . ?
C10 C9 C8 C7 3.4(9) . . . . ?
C4 C3 C2 C1 0.6(12) . . . . ?
C5 N1 C1 C2 0.0(10) . . . . ?
Fe1 N1 C1 C2 177.8(5) . . . . ?
C3 C2 C1 N1 -0.3(12) . . . . ?
C2 C3 C4 C5 -0.5(10) . . . . ?
N1 C5 C4 C3 0.2(10) . . . . ?
C6 C5 C4 C3 176.8(6) . . . . ?
N2 C7 C16 O1 -0.6(10) . . . . ?
C8 C7 C16 O1 -177.6(6) . . . . ?
N2 C7 C16 C15 177.7(6) . . . . ?
C8 C7 C16 C15 0.7(9) . . . . ?
C14 C15 C16 O1 0.4(10) . . . . ?
C10 C15 C16 O1 -179.0(6) . . . . ?
C14 C15 C16 C7 -177.9(6) . . . . ?
C10 C15 C16 C7 2.6(9) . . . . ?
C14 C15 C10 C11 -0.1(10) . . . . ?
C16 C15 C10 C11 179.3(6) . . . . ?
C14 C15 C10 C9 177.5(6) . . . . ?
C16 C15 C10 C9 -3.0(10) . . . . ?
O2 C9 C10 C11 -2.3(10) . . . . ?
C8 C9 C10 C11 177.7(6) . . . . ?
O2 C9 C10 C15 -180.0(6) . . . . ?
C8 C9 C10 C15 0.0(9) . . . . ?
C10 C15 C14 C13 0.2(10) . . . . ?
C16 C15 C14 C13 -179.3(6) . . . . ?
C15 C14 C13 C12 0.2(11) . . . . ?
C14 C13 C12 C11 -0.6(12) . . . . ?
C13 C12 C11 C10 0.7(12) . . . . ?
C15 C10 C11 C12 -0.3(11) . . . . ?
C9 C10 C11 C12 -178.0(6) . . . . ?
C22 N5 C23 C24 -1.4(7) . . . . ?
Fe1 N5 C23 C24 160.4(5) . . . . ?
C22 N5 C23 C32 176.5(6) . . . . ?
Fe1 N5 C23 C32 -21.7(12) . . . . ?
N5 C23 C24 N6 2.7(7) . . . . ?
C32 C23 C24 N6 -175.4(6) . . . . ?
N5 C23 C24 C25 -177.9(6) . . . . ?
C32 C23 C24 C25 4.0(10) . . . . ?
C23 N5 C22 N6 -0.3(7) . . . . ?
Fe1 N5 C22 N6 -168.7(4) . . . . ?
C23 N5 C22 C21 178.4(6) . . . . ?
Fe1 N5 C22 C21 9.9(7) . . . . ?
N6 C24 C25 O4 -1.7(11) . . . . ?
C23 C24 C25 O4 178.9(6) . . . . ?
N6 C24 C25 C26 -178.7(6) . . . . ?
C23 C24 C25 C26 2.0(9) . . . . ?
C21 N4 C17 C18 0.2(10) . . . . ?
Fe1 N4 C17 C18 -179.4(5) . . . . ?
N5 C23 C32 O3 -7.0(11) . . . . ?
C24 C23 C32 O3 170.7(7) . . . . ?
N5 C23 C32 C31 173.5(6) . . . . ?
C24 C23 C32 C31 -8.8(9) . . . . ?
C18 C19 C20 C21 -0.9(11) . . . . ?
O3 C32 C31 C30 8.3(11) . . . . ?
C23 C32 C31 C30 -172.1(6) . . . . ?
O3 C32 C31 C26 -171.6(6) . . . . ?
C23 C32 C31 C26 8.0(10) . . . . ?
C28 C27 C26 C31 1.0(12) . . . . ?
C28 C27 C26 C25 -177.5(7) . . . . ?
C30 C31 C26 C27 -0.7(10) . . . . ?
C32 C31 C26 C27 179.2(7) . . . . ?
C30 C31 C26 C25 177.6(7) . . . . ?
C32 C31 C26 C25 -2.5(10) . . . . ?
O4 C25 C26 C27 -1.2(11) . . . . ?
C24 C25 C26 C27 175.7(7) . . . . ?
O4 C25 C26 C31 -179.6(7) . . . . ?
C24 C25 C26 C31 -2.6(9) . . . . ?
C17 N4 C21 C20 -1.3(9) . . . . ?
Fe1 N4 C21 C20 178.4(5) . . . . ?
C17 N4 C21 C22 179.7(6) . . . . ?
Fe1 N4 C21 C22 -0.6(7) . . . . ?
C19 C20 C21 N4 1.7(10) . . . . ?
C19 C20 C21 C22 -179.4(6) . . . . ?
N6 C22 C21 N4 172.0(6) . . . . ?
N5 C22 C21 N4 -6.5(9) . . . . ?
N6 C22 C21 C20 -7.0(10) . . . . ?
N5 C22 C21 C20 174.5(6) . . . . ?
C26 C31 C30 C29 0.3(12) . . . . ?
C32 C31 C30 C29 -179.6(8) . . . . ?
C20 C19 C18 C17 -0.1(11) . . . . ?
N4 C17 C18 C19 0.5(11) . . . . ?
C31 C30 C29 C28 0.0(14) . . . . ?
C26 C27 C28 C29 -0.7(13) . . . . ?
C30 C29 C28 C27 0.2(14) . . . . ?
N2 C6 N3 C8 0.9(7) . . . . ?
C5 C6 N3 C8 -177.9(5) . . . . ?
C7 C8 N3 C6 -0.7(7) . . . . ?
C9 C8 N3 C6 -179.0(6) . . . . ?
N5 C22 N6 C24 1.8(7) . . . . ?
C21 C22 N6 C24 -176.8(6) . . . . ?
C23 C24 N6 C22 -2.6(6) . . . . ?
C25 C24 N6 C22 177.9(6) . . . . ?
Fe1 N7 C33 C34 -30.7(9) . . . . ?
N7 C33 C34 N8 47.9(11) . . . . ?
Fe1 N8 C34 C33 -39.3(9) . . . . ?
C37 O6 C36 C35 11(3) . . . . ?
C36 O6 C37 C38 -8(3) . . . . ?
O6 C36 C35 O5 -15(3) . . . . ?
C38 O5 C35 C36 14(3) . . . . ?
O6 C37 C38 O5 10(4) . . . . ?
C35 O5 C38 C37 -12(3) . . . . ?
C39 O7 C42 C41 62.6(13) . . . . ?
C42 O7 C39 C40 -61.3(13) . . . . ?
O7 C42 C41 O8 -60.8(15) . . . . ?
C40 O8 C41 C42 57.1(14) . . . . ?
C41 O8 C40 C39 -58.6(16) . . . . ?
O7 C39 C40 O8 61.5(16) . . . . ?
C44 N9 C43 O9 -178(3) . . . . ?
C45 N9 C43 O9 3(4) . . . . ?
